data_2206892
loop_
_publ_author_name
'Bla\(zena Pap\'ankov\'a'
'Svoboda, Ingrid'
'Fuess, Hartmut'
'\(Sint\'alov\'a, Katka'

_publ_section_title
;
Bis(acetato-\k<i>O</i>)tetrakis(1<i>H</i>-pyrazole-\k<i>N</i>^1^)nickel(II)
;
_journal_coeditor_code BV6029
_journal_issue 10
_journal_name_full 'Acta Crystallographica, Section E'
_journal_page_first m2036
_journal_page_last m2038
_journal_paper_doi 10.1107/S1600536805029193
_journal_volume 61
_journal_year 2005
_chemical_formula_iupac '[Ni (C2 H3 O2)2 (C3 H4 N2)4]'
_chemical_formula_moiety 'C16 H22 N8 Ni O4'
_chemical_formula_sum 'C16 H22 N8 Ni O4'
_chemical_formula_weight 449.13
_chemical_name_systematic
;
Bis(acetato-\kO)tetrakis(1H-pyrazole-\kN^1^)nickel(II)
;
_space_group_IT_number 14
_symmetry_cell_setting monoclinic
_symmetry_space_group_name_Hall '-P 2yn'
_symmetry_space_group_name_H-M 'P 1 21/n 1'
_atom_sites_solution_hydrogens geom
_atom_sites_solution_primary direct
_atom_sites_solution_secondary difmap
_audit_creation_method SHELXL-97
_cell_angle_alpha 90.00
_cell_angle_beta 98.97(5)
_cell_angle_gamma 90.00
_cell_formula_units_Z 4
_cell_length_a 9.925(5)
_cell_length_b 14.920(7)
_cell_length_c 13.969(7)
_cell_measurement_reflns_used 401
_cell_measurement_temperature 301(2)
_cell_measurement_theta_max 13.707
_cell_measurement_theta_min 2.528
_cell_volume 2043.2(18)
_computing_cell_refinement
;
CrysAlis RED (Oxford Diffraction, 2002)
;
_computing_data_collection
;
CrysAlis CCD (Oxford Diffraction, 2002)
;
_computing_data_reduction
;
CrysAlis RED
;
_computing_molecular_graphics 'ORTEP-3 (Farrugia, 1997; Farrugia, 2005)'
_computing_publication_material SHELXL97
_computing_structure_refinement 'SHELXL97 (Sheldrick, 1997)'
_computing_structure_solution 'SHELXS97 (Sheldrick, 1997)'
_diffrn_ambient_temperature 301(2)
_diffrn_measured_fraction_theta_full 0.996
_diffrn_measured_fraction_theta_max 0.996
_diffrn_measurement_device_type
;
Oxford Diffraction Xcalibur with Sapphire CCD detector
;
_diffrn_measurement_method
;
Rotation method data acquisition using \w
;
_diffrn_radiation_monochromator graphite
_diffrn_radiation_source 'fine-focus sealed tube'
_diffrn_radiation_type MoK\a
_diffrn_radiation_wavelength 0.71073
_diffrn_reflns_av_R_equivalents 0.0374
_diffrn_reflns_av_sigmaI/netI 0.0380
_diffrn_reflns_limit_h_max 12
_diffrn_reflns_limit_h_min -12
_diffrn_reflns_limit_k_max 18
_diffrn_reflns_limit_k_min -18
_diffrn_reflns_limit_l_max 17
_diffrn_reflns_limit_l_min -14
_diffrn_reflns_number 12234
_diffrn_reflns_theta_full 26.37
_diffrn_reflns_theta_max 26.37
_diffrn_reflns_theta_min 4.10
_diffrn_standards_decay_% 0
_diffrn_standards_number 0
_exptl_absorpt_coefficient_mu 0.990
_exptl_absorpt_correction_T_max 0.6930
_exptl_absorpt_correction_T_min 0.6171
_exptl_absorpt_correction_type analytical
_exptl_absorpt_process_details '(CrysAlis RED; Oxford Diffraction, 2002)'
_exptl_crystal_colour blue
_exptl_crystal_density_diffrn 1.460
_exptl_crystal_density_method 'not measured'
_exptl_crystal_description Prism
_exptl_crystal_F_000 936
_exptl_crystal_size_max 0.54
_exptl_crystal_size_mid 0.52
_exptl_crystal_size_min 0.40
_refine_diff_density_max 0.619
_refine_diff_density_min -0.466
_refine_ls_extinction_coef 0.0070(10)
_refine_ls_extinction_expression Fc^*^=kFc[1+0.001xFc^2^\l^3^/sin(2\q)]^-1/4^
_refine_ls_extinction_method SHELXL97
_refine_ls_goodness_of_fit_ref 1.031
_refine_ls_hydrogen_treatment mixed
_refine_ls_matrix_type full
_refine_ls_number_parameters 275
_refine_ls_number_reflns 4173
_refine_ls_number_restraints 4
_refine_ls_restrained_S_all 1.031
_refine_ls_R_factor_all 0.0556
_refine_ls_R_factor_gt 0.0422
_refine_ls_shift/su_max 0.003
_refine_ls_shift/su_mean 0.000
_refine_ls_structure_factor_coef Fsqd
_refine_ls_weighting_details 'calc w = 1/[\s^2^(Fo^2^)+(0.0732P)^2^] where P = (Fo^2^+2Fc^2^)/3'
_refine_ls_weighting_scheme calc
_refine_ls_wR_factor_gt 0.1095
_refine_ls_wR_factor_ref 0.1178
_reflns_number_gt 3171
_reflns_number_total 4173
_reflns_threshold_expression I>2\s(I)
_cod_data_source_file bv6029.cif
_cod_data_source_block I
_cod_original_cell_volume 2043.2(17)
_cod_original_sg_symbol_H-M 'P 21/n'
_cod_database_code 2206892

loop_
_symmetry_equiv_pos_as_xyz
'x, y, z'
'-x+1/2, y+1/2, -z+1/2'
'-x, -y, -z'
'x-1/2, -y-1/2, z-1/2'

loop_
_atom_site_label
_atom_site_fract_x
_atom_site_fract_y
_atom_site_fract_z
_atom_site_U_iso_or_equiv
_atom_site_adp_type
_atom_site_calc_flag
_atom_site_refinement_flags
_atom_site_occupancy
_atom_site_type_symbol
C1 1.1691(3) 0.31447(19) 0.45179(19) 0.0534(7) Uani d . 1 C
H1 1.0940 0.2980 0.4802 0.064 Uiso calc R 1 H
C2 1.3030(3) 0.3035(2) 0.4946(2) 0.0620(8) Uani d . 1 C
H2 1.3347 0.2791 0.5552 0.074 Uiso calc R 1 H
C3 1.3776(3) 0.3356(2) 0.4298(2) 0.0555(7) Uani d . 1 C
H3 1.4723 0.3371 0.4370 0.067 Uiso calc R 1 H
C4 1.0144(3) 0.17421(18) 0.2297(2) 0.0478(7) Uani d . 1 C
H4 1.0889 0.1799 0.1971 0.057 Uiso calc R 1 H
C5 0.9591(3) 0.0931(2) 0.2529(2) 0.0571(8) Uani d . 1 C
H5 0.9883 0.0357 0.2399 0.069 Uiso calc R 1 H
C6 0.8550(3) 0.11549(18) 0.2979(2) 0.0553(7) Uani d . 1 C
H6 0.7969 0.0759 0.3228 0.066 Uiso calc R 1 H
C7 0.8144(3) 0.42861(18) 0.06342(18) 0.0460(6) Uani d . 1 C
H7 0.8882 0.4427 0.0326 0.055 Uiso calc R 1 H
C8 0.6803(3) 0.4319(2) 0.0198(2) 0.0517(7) Uani d . 1 C
H8 0.6469 0.4481 -0.0437 0.062 Uiso calc R 1 H
C9 0.6084(3) 0.40654(19) 0.0888(2) 0.0480(7) Uani d . 1 C
H9 0.5139 0.4022 0.0820 0.058 Uiso calc R 1 H
C10 0.9822(3) 0.5836(2) 0.2962(3) 0.0660(9) Uani d . 1 C
H10 0.9162 0.5796 0.3365 0.079 Uiso calc R 1 H
C11 1.0338(4) 0.6636(2) 0.2628(3) 0.0905(14) Uani d . 1 C
H11 1.0071 0.7216 0.2755 0.109 Uiso calc R 1 H
C12 1.1285(4) 0.6403(2) 0.2094(3) 0.0876(13) Uani d . 1 C
H12 1.1814 0.6786 0.1782 0.105 Uiso calc R 1 H
C13 0.7775(3) 0.39649(17) 0.40042(18) 0.0416(6) Uani d . 1 C
C14 0.7484(4) 0.4458(2) 0.4880(2) 0.0697(9) Uani d . 1 C
H14A 0.7518 0.5091 0.4767 0.084 Uiso calc R 1 H
H14B 0.8155 0.4301 0.5427 0.084 Uiso calc R 1 H
H14C 0.6594 0.4297 0.5010 0.084 Uiso calc R 1 H
C15 1.2084(3) 0.36299(18) 0.11952(18) 0.0412(6) Uani d . 1 C
C16 1.2282(4) 0.3189(2) 0.0277(2) 0.0747(10) Uani d . 1 C
H16A 1.1597 0.3394 -0.0239 0.090 Uiso calc R 1 H
H16B 1.2207 0.2551 0.0344 0.090 Uiso calc R 1 H
H16C 1.3169 0.3335 0.0130 0.090 Uiso calc R 1 H
N1 1.1613(2) 0.35132(14) 0.36552(15) 0.0402(5) Uani d . 1 N
N2 0.9476(2) 0.24187(13) 0.25974(14) 0.0364(5) Uani d . 1 N
N3 0.82483(19) 0.40287(13) 0.15481(14) 0.0353(5) Uani d . 1 N
N4 1.0424(2) 0.51580(14) 0.26129(15) 0.0419(5) Uani d . 1 N
N5 1.2914(2) 0.36493(15) 0.35332(16) 0.0422(5) Uani d D 1 N
H5A 1.308(3) 0.3804(17) 0.2963(11) 0.051 Uiso d D 1 H
N6 0.8491(2) 0.20429(14) 0.30111(17) 0.0448(5) Uani d D 1 N
H6A 0.791(2) 0.2395(15) 0.3223(19) 0.054 Uiso d D 1 H
N7 0.6954(2) 0.38877(13) 0.16832(15) 0.0373(5) Uani d D 1 N
H7A 0.677(3) 0.3782(17) 0.2244(11) 0.045 Uiso d D 1 H
N8 1.1321(3) 0.55219(17) 0.2098(2) 0.0615(7) Uani d D 1 N
H8A 1.182(3) 0.5171(18) 0.180(2) 0.074 Uiso d D 1 H
O1 0.89043(19) 0.41040(13) 0.37442(13) 0.0484(5) Uani d . 1 O
O2 0.68824(19) 0.34520(13) 0.35833(13) 0.0480(5) Uani d . 1 O
O3 1.09539(17) 0.35029(13) 0.14677(13) 0.0457(4) Uani d . 1 O
O4 1.30204(19) 0.40919(15) 0.16253(14) 0.0548(5) Uani d . 1 O
Ni1 0.99398(3) 0.378992(18) 0.26099(2) 0.03349(14) Uani d . 1 Ni

loop_
_atom_site_aniso_label
_atom_site_aniso_U_11
_atom_site_aniso_U_22
_atom_site_aniso_U_33
_atom_site_aniso_U_12
_atom_site_aniso_U_13
_atom_site_aniso_U_23
C1 0.0589(18) 0.0571(18) 0.0416(15) -0.0110(14) -0.0001(13) 0.0089(12)
C2 0.074(2) 0.0550(19) 0.0488(17) 0.0030(16) -0.0178(16) 0.0065(13)
C3 0.0462(16) 0.0540(18) 0.0602(19) 0.0047(14) -0.0108(14) -0.0073(14)
C4 0.0443(15) 0.0411(15) 0.0584(17) 0.0028(12) 0.0092(13) -0.0025(12)
C5 0.0720(19) 0.0339(14) 0.066(2) 0.0066(14) 0.0123(16) -0.0018(13)
C6 0.0649(19) 0.0364(15) 0.066(2) -0.0070(13) 0.0161(16) 0.0066(13)
C7 0.0456(15) 0.0532(16) 0.0400(14) 0.0023(12) 0.0086(12) 0.0097(12)
C8 0.0469(16) 0.0635(19) 0.0415(15) 0.0078(14) -0.0029(13) 0.0056(13)
C9 0.0365(14) 0.0523(16) 0.0521(17) 0.0019(12) -0.0034(12) -0.0003(13)
C10 0.0516(18) 0.0484(18) 0.098(3) 0.0011(15) 0.0110(17) -0.0169(18)
C11 0.078(3) 0.0311(17) 0.156(4) 0.0087(17) -0.004(3) -0.011(2)
C12 0.074(3) 0.047(2) 0.134(4) -0.0098(19) -0.007(3) 0.028(2)
C13 0.0495(16) 0.0416(14) 0.0358(13) 0.0045(12) 0.0127(12) 0.0015(11)
C14 0.080(2) 0.072(2) 0.062(2) -0.0020(18) 0.0272(18) -0.0240(16)
C15 0.0416(14) 0.0464(15) 0.0373(14) -0.0018(12) 0.0111(11) 0.0042(11)
C16 0.077(2) 0.091(3) 0.063(2) -0.0204(19) 0.0313(18) -0.0299(18)
N1 0.0364(11) 0.0433(12) 0.0392(12) -0.0053(9) 0.0000(9) 0.0019(9)
N2 0.0364(10) 0.0362(11) 0.0362(11) -0.0038(9) 0.0049(9) -0.0010(8)
N3 0.0319(10) 0.0385(11) 0.0352(11) 0.0008(9) 0.0042(9) 0.0017(8)
N4 0.0412(11) 0.0362(12) 0.0468(12) -0.0063(9) 0.0022(9) 0.0019(9)
N5 0.0350(11) 0.0504(13) 0.0402(12) 0.0003(10) 0.0027(10) -0.0025(10)
N6 0.0486(13) 0.0367(12) 0.0519(13) -0.0036(10) 0.0164(11) 0.0025(10)
N7 0.0316(11) 0.0438(12) 0.0367(11) -0.0024(9) 0.0059(9) 0.0021(9)
N8 0.0656(17) 0.0471(16) 0.0725(18) -0.0136(13) 0.0131(14) 0.0056(12)
O1 0.0478(11) 0.0538(12) 0.0452(11) -0.0070(9) 0.0123(9) -0.0097(9)
O2 0.0494(11) 0.0528(11) 0.0442(11) -0.0084(9) 0.0147(9) -0.0043(9)
O3 0.0390(10) 0.0561(11) 0.0440(10) -0.0086(8) 0.0119(8) -0.0031(8)
O4 0.0444(11) 0.0711(13) 0.0521(12) -0.0157(10) 0.0171(9) -0.0105(10)
Ni1 0.0318(2) 0.0338(2) 0.0341(2) -0.00338(12) 0.00281(13) -0.00029(12)

loop_
_atom_type_symbol
_atom_type_description
_atom_type_scat_dispersion_real
_atom_type_scat_dispersion_imag
_atom_type_scat_source
C C 0.0033 0.0016 'International Tables Vol C Tables 4.2.6.8 and 6.1.1.4'
H H 0.0000 0.0000 'International Tables Vol C Tables 4.2.6.8 and 6.1.1.4'
N N 0.0061 0.0033 'International Tables Vol C Tables 4.2.6.8 and 6.1.1.4'
O O 0.0106 0.0060 'International Tables Vol C Tables 4.2.6.8 and 6.1.1.4'
Ni Ni 0.3393 1.1124 'International Tables Vol C Tables 4.2.6.8 and 6.1.1.4'

loop_
_geom_angle_atom_site_label_1
_geom_angle_atom_site_label_2
_geom_angle_atom_site_label_3
_geom_angle
N1 C1 C2 111.2(3)
N1 C1 H1 124.4
C2 C1 H1 124.4
C3 C2 C1 105.1(3)
C3 C2 H2 127.5
C1 C2 H2 127.5
N5 C3 C2 107.7(3)
N5 C3 H3 126.1
C2 C3 H3 126.1
N2 C4 C5 111.0(3)
N2 C4 H4 124.5
C5 C4 H4 124.5
C6 C5 C4 104.8(3)
C6 C5 H5 127.6
C4 C5 H5 127.6
N6 C6 C5 107.9(3)
N6 C6 H6 126.0
C5 C6 H6 126.0
N3 C7 C8 111.3(2)
N3 C7 H7 124.4
C8 C7 H7 124.4
C9 C8 C7 105.0(2)
C9 C8 H8 127.5
C7 C8 H8 127.5
N7 C9 C8 108.0(2)
N7 C9 H9 126.0
C8 C9 H9 126.0
N4 C10 C11 108.8(3)
N4 C10 H10 125.6
C11 C10 H10 125.6
C12 C11 C10 106.8(3)
C12 C11 H11 126.6
C10 C11 H11 126.6
N8 C12 C11 106.2(4)
N8 C12 H12 126.9
C11 C12 H12 126.9
O2 C13 O1 124.7(2)
O2 C13 C14 118.4(3)
O1 C13 C14 117.0(3)
C13 C14 H14A 109.5
C13 C14 H14B 109.5
H14A C14 H14B 109.5
C13 C14 H14C 109.5
H14A C14 H14C 109.5
H14B C14 H14C 109.5
O4 C15 O3 125.3(2)
O4 C15 C16 118.6(2)
O3 C15 C16 116.2(3)
C15 C16 H16A 109.5
C15 C16 H16B 109.5
H16A C16 H16B 109.5
C15 C16 H16C 109.5
H16A C16 H16C 109.5
H16B C16 H16C 109.5
C1 N1 N5 105.0(2)
C1 N1 Ni1 130.86(19)
N5 N1 Ni1 124.06(17)
C4 N2 N6 104.9(2)
C4 N2 Ni1 129.20(18)
N6 N2 Ni1 125.54(16)
C7 N3 N7 104.4(2)
C7 N3 Ni1 131.95(18)
N7 N3 Ni1 123.59(16)
C10 N4 N8 105.4(3)
C10 N4 Ni1 129.5(2)
N8 N4 Ni1 124.27(18)
C3 N5 N1 111.0(2)
C3 N5 H5A 129(2)
N1 N5 H5A 118(2)
C6 N6 N2 111.5(2)
C6 N6 H6A 130.8(19)
N2 N6 H6A 117.6(19)
C9 N7 N3 111.3(2)
C9 N7 H7A 128(2)
N3 N7 H7A 120(2)
C12 N8 N4 112.7(3)
C12 N8 H8A 128(2)
N4 N8 H8A 119(2)
C13 O1 Ni1 139.44(18)
C15 O3 Ni1 140.53(18)
O3 Ni1 O1 178.77(7)
O3 Ni1 N1 94.00(9)
O1 Ni1 N1 86.83(9)
O3 Ni1 N3 85.48(8)
O1 Ni1 N3 93.72(9)
N1 Ni1 N3 178.33(7)
O3 Ni1 N2 85.63(8)
O1 Ni1 N2 95.31(8)
N1 Ni1 N2 87.84(8)
N3 Ni1 N2 90.54(8)
O3 Ni1 N4 93.70(8)
O1 Ni1 N4 85.36(8)
N1 Ni1 N4 91.97(9)
N3 Ni1 N4 89.65(8)
N2 Ni1 N4 179.29(8)

loop_
_geom_bond_atom_site_label_1
_geom_bond_atom_site_label_2
_geom_bond_distance
_geom_bond_publ_flag
C1 N1 1.316(3) ?
C1 C2 1.379(4) ?
C1 H1 0.9300 ?
C2 C3 1.344(5) ?
C2 H2 0.9300 ?
C3 N5 1.334(4) ?
C3 H3 0.9300 ?
C4 N2 1.312(3) ?
C4 C5 1.388(4) ?
C4 H4 0.9300 ?
C5 C6 1.334(4) ?
C5 H5 0.9300 ?
C6 N6 1.327(3) ?
C6 H6 0.9300 ?
C7 N3 1.322(3) ?
C7 C8 1.375(4) ?
C7 H7 0.9300 ?
C8 C9 1.340(4) ?
C8 H8 0.9300 ?
C9 N7 1.323(3) ?
C9 H9 0.9300 ?
C10 N4 1.307(4) ?
C10 C11 1.407(5) ?
C10 H10 0.9300 ?
C11 C12 1.334(6) ?
C11 H11 0.9300 ?
C12 N8 1.315(4) ?
C12 H12 0.9300 ?
C13 O2 1.246(3) ?
C13 O1 1.248(3) ?
C13 C14 1.494(4) ?
C14 H14A 0.9600 ?
C14 H14B 0.9600 ?
C14 H14C 0.9600 ?
C15 O4 1.235(3) ?
C15 O3 1.254(3) ?
C15 C16 1.482(4) ?
C16 H16A 0.9600 ?
C16 H16B 0.9600 ?
C16 H16C 0.9600 ?
N1 N5 1.344(3) ?
N1 Ni1 2.074(2) yes
N2 N6 1.334(3) ?
N2 Ni1 2.097(2) yes
N3 N7 1.344(3) ?
N3 Ni1 2.090(2) yes
N4 N8 1.343(3) ?
N4 Ni1 2.097(2) yes
N5 H5A 0.868(10) ?
N6 H6A 0.864(10) ?
N7 H7A 0.845(10) ?
N8 H8A 0.874(10) ?
O1 Ni1 2.072(2) yes
O3 Ni1 2.060(2) yes

loop_
_geom_hbond_atom_site_label_D
_geom_hbond_atom_site_label_H
_geom_hbond_atom_site_label_A
_geom_hbond_distance_DH
_geom_hbond_distance_HA
_geom_hbond_distance_DA
_geom_hbond_angle_DHA
N5 H5A O4 0.868(10) 1.910(12) 2.764(3) 167(3)
N6 H6A O2 0.864(10) 1.986(12) 2.829(3) 165(3)
N7 H7A O2 0.845(10) 1.922(13) 2.744(3) 164(3)
N8 H8A O4 0.874(10) 2.038(17) 2.860(4) 156(3)

loop_
_geom_torsion_atom_site_label_1
_geom_torsion_atom_site_label_2
_geom_torsion_atom_site_label_3
_geom_torsion_atom_site_label_4
_geom_torsion
N1 C1 C2 C3 0.0(4)
C1 C2 C3 N5 0.7(3)
N2 C4 C5 C6 0.4(3)
C4 C5 C6 N6 0.0(4)
N3 C7 C8 C9 -0.2(3)
C7 C8 C9 N7 -0.4(3)
N4 C10 C11 C12 -1.6(4)
C10 C11 C12 N8 0.7(5)
C2 C1 N1 N5 -0.6(3)
C2 C1 N1 Ni1 176.0(2)
C5 C4 N2 N6 -0.6(3)
C5 C4 N2 Ni1 172.26(18)
C8 C7 N3 N7 0.7(3)
C8 C7 N3 Ni1 177.40(18)
C11 C10 N4 N8 1.7(4)
C11 C10 N4 Ni1 -168.5(2)
C2 C3 N5 N1 -1.1(3)
C1 N1 N5 C3 1.1(3)
Ni1 N1 N5 C3 -175.82(18)
C5 C6 N6 N2 -0.4(3)
C4 N2 N6 C6 0.7(3)
Ni1 N2 N6 C6 -172.57(19)
C8 C9 N7 N3 0.9(3)
C7 N3 N7 C9 -1.0(3)
Ni1 N3 N7 C9 -178.03(18)
C11 C12 N8 N4 0.3(4)
C10 N4 N8 C12 -1.3(4)
Ni1 N4 N8 C12 169.5(2)
O2 C13 O1 Ni1 6.5(5)
C14 C13 O1 Ni1 -173.1(2)
O4 C15 O3 Ni1 -4.6(5)
C16 C15 O3 Ni1 175.9(2)
C15 O3 Ni1 O1 90(3)
C15 O3 Ni1 N1 -42.7(3)
C15 O3 Ni1 N3 138.9(3)
C15 O3 Ni1 N2 -130.2(3)
C15 O3 Ni1 N4 49.5(3)
C13 O1 Ni1 O3 92(3)
C13 O1 Ni1 N1 -135.2(3)
C13 O1 Ni1 N3 43.2(3)
C13 O1 Ni1 N2 -47.7(3)
C13 O1 Ni1 N4 132.6(3)
C1 N1 Ni1 O3 -144.0(3)
N5 N1 Ni1 O3 32.0(2)
C1 N1 Ni1 O1 36.9(3)
N5 N1 Ni1 O1 -147.1(2)
C1 N1 Ni1 N3 -72(3)
N5 N1 Ni1 N3 104(3)
C1 N1 Ni1 N2 -58.6(3)
N5 N1 Ni1 N2 117.4(2)
C1 N1 Ni1 N4 122.1(3)
N5 N1 Ni1 N4 -61.9(2)
C7 N3 Ni1 O3 -27.0(2)
N7 N3 Ni1 O3 149.18(19)
C7 N3 Ni1 O1 152.1(2)
N7 N3 Ni1 O1 -31.75(19)
C7 N3 Ni1 N1 -99(3)
N7 N3 Ni1 N1 77(3)
C7 N3 Ni1 N2 -112.5(2)
N7 N3 Ni1 N2 63.61(18)
C7 N3 Ni1 N4 66.8(2)
N7 N3 Ni1 N4 -117.08(18)
C4 N2 Ni1 O3 26.4(2)
N6 N2 Ni1 O3 -162.1(2)
C4 N2 Ni1 O1 -154.4(2)
N6 N2 Ni1 O1 17.1(2)
C4 N2 Ni1 N1 -67.8(2)
N6 N2 Ni1 N1 103.8(2)
C4 N2 Ni1 N3 111.8(2)
N6 N2 Ni1 N3 -76.6(2)
C4 N2 Ni1 N4 7(7)
N6 N2 Ni1 N4 18E1(10)
C10 N4 Ni1 O3 158.4(3)
N8 N4 Ni1 O3 -10.2(2)
C10 N4 Ni1 O1 -20.8(3)
N8 N4 Ni1 O1 170.6(2)
C10 N4 Ni1 N1 -107.5(3)
N8 N4 Ni1 N1 84.0(2)
C10 N4 Ni1 N3 73.0(3)
N8 N4 Ni1 N3 -95.6(2)
C10 N4 Ni1 N2 18E1(10)
N8 N4 Ni1 N2 9(7)
